data_4509664
loop_
_publ_author_name
'Hulvey, Zeric'
'Ayala, Elizabeth'
'Furman, Joshua D.'
'Forster, Paul M.'
'Cheetham, Anthony K.'

_publ_section_title
;
 Structural Diversity in Coordination Polymers Composed of Divalent
 Transition Metals, 2,2&#x2032;-Bipyridine, and Perfluorinated
 Dicarboxylates
;
_journal_issue 11
_journal_name_full 'Crystal Growth &amp; Design'
_journal_page_first 4759
_journal_paper_doi 10.1021/cg9006058
_journal_volume 9
_journal_year 2009
_chemical_formula_sum 'C18 H8 Cu F4 N2 O4'
_chemical_formula_weight 455.80
_chemical_name_systematic
; 
 ? 
;
_space_group_IT_number 14
_symmetry_cell_setting monoclinic
_symmetry_space_group_name_Hall '-P 2ybc'
_symmetry_space_group_name_H-M 'P 1 21/c 1'
_atom_sites_solution_hydrogens geom
_atom_sites_solution_primary direct
_atom_sites_solution_secondary difmap
_audit_creation_method SHELXL-97
_cell_angle_alpha 90.00
_cell_angle_beta 104.958(6)
_cell_angle_gamma 90.00
_cell_formula_units_Z 4
_cell_length_a 9.369(2)
_cell_length_b 13.436(3)
_cell_length_c 13.359(3)
_cell_measurement_temperature 293(2)
_cell_volume 1624.7(6)
_computing_cell_refinement 'Bruker XSCANS'
_computing_data_collection 'Bruker XSCANS'
_computing_data_reduction 'Bruker SHELXTL'
_computing_molecular_graphics 'Bruker SHELXTL'
_computing_publication_material 'Bruker SHELXTL'
_computing_structure_refinement 'SHELXL-97 (Sheldrick, 1997)'
_computing_structure_solution 'SHELXS-97 (Sheldrick, 1990)'
_diffrn_ambient_temperature 293(2)
_diffrn_measured_fraction_theta_full 0.995
_diffrn_measured_fraction_theta_max 0.995
_diffrn_measurement_device_type 'Bruker P4'
_diffrn_measurement_method '\w scans'
_diffrn_radiation_monochromator graphite
_diffrn_radiation_source 'fine-focus sealed tube'
_diffrn_radiation_type MoK\a
_diffrn_radiation_wavelength 0.71073
_diffrn_reflns_av_R_equivalents 0.1383
_diffrn_reflns_av_sigmaI/netI 0.1442
_diffrn_reflns_limit_h_max 11
_diffrn_reflns_limit_h_min -10
_diffrn_reflns_limit_k_max 16
_diffrn_reflns_limit_k_min -16
_diffrn_reflns_limit_l_max 16
_diffrn_reflns_limit_l_min -16
_diffrn_reflns_number 12993
_diffrn_reflns_theta_full 26.02
_diffrn_reflns_theta_max 26.02
_diffrn_reflns_theta_min 2.19
_exptl_absorpt_coefficient_mu 1.420
_exptl_absorpt_correction_T_max 0.8930
_exptl_absorpt_correction_T_min 0.6400
_exptl_absorpt_correction_type multi-scan
_exptl_absorpt_process_details sadabs
_exptl_crystal_colour 'dark blue'
_exptl_crystal_density_diffrn 1.863
_exptl_crystal_density_method 'not measured'
_exptl_crystal_description wedge
_exptl_crystal_F_000 908
_exptl_crystal_size_max 0.25
_exptl_crystal_size_mid 0.2
_exptl_crystal_size_min 0.08
_refine_diff_density_max 0.653
_refine_diff_density_min -0.493
_refine_diff_density_rms 0.134
_refine_ls_extinction_method none
_refine_ls_goodness_of_fit_ref 1.074
_refine_ls_hydrogen_treatment mixed
_refine_ls_matrix_type full
_refine_ls_number_parameters 270
_refine_ls_number_reflns 3190
_refine_ls_number_restraints 0
_refine_ls_restrained_S_all 1.074
_refine_ls_R_factor_all 0.1656
_refine_ls_R_factor_gt 0.0877
_refine_ls_shift/su_max 0.000
_refine_ls_shift/su_mean 0.000
_refine_ls_structure_factor_coef Fsqd
_refine_ls_weighting_details 'calc w=1/[\s^2^(Fo^2^)+(0.0563P)^2^+2.1357P] where P=(Fo^2^+2Fc^2^)/3'
_refine_ls_weighting_scheme calc
_refine_ls_wR_factor_gt 0.1475
_refine_ls_wR_factor_ref 0.1766
_reflns_number_gt 1808
_reflns_number_total 3190
_reflns_threshold_expression >2sigma(I)
_cod_data_source_file cg9006058sup1.cif
_cod_data_source_block compound_5
_cod_depositor_comments
;
The following automatic conversions were performed:

'_symmetry_cell_setting' value 'Monoclinic' changed to 'monoclinic'
according to /home/saulius/struct/CIF-dictionaries/cif_core.dic
dictionary named 'cif_core.dic' version 2.4.2 from 2011-04-26.

Automatic conversion script
Id: cif_fix_values 1891 2012-01-12 08:04:46Z andrius 
;
_cod_original_cell_volume 1624.7(7)
_cod_original_sg_symbol_H-M P2(1)/c
_cod_database_code 4509664

loop_
_symmetry_equiv_pos_as_xyz
'x, y, z'
'-x, y+1/2, -z+1/2'
'-x, -y, -z'
'x, -y-1/2, z-1/2'

loop_
_atom_site_label
_atom_site_type_symbol
_atom_site_fract_x
_atom_site_fract_y
_atom_site_fract_z
_atom_site_U_iso_or_equiv
_atom_site_adp_type
_atom_site_occupancy
_atom_site_symmetry_multiplicity
_atom_site_calc_flag
_atom_site_refinement_flags
Cu1 Cu 0.21466(10) 0.07065(6) 0.61352(7) 0.0264(3) Uani 1 1 d .
C1 C 0.2880(10) -0.0438(5) 0.7850(6) 0.0320(19) Uani 1 1 d .
C2 C 0.2587(8) -0.1318(6) 0.8468(5) 0.0290(18) Uani 1 1 d .
C3 C 0.1908(8) -0.1216(5) 0.9289(6) 0.0287(18) Uani 1 1 d .
C4 C 0.2900(8) -0.2276(5) 0.8236(6) 0.0278(18) Uani 1 1 d .
C5 C 0.1560(8) -0.2028(5) 0.9795(5) 0.0259(17) Uani 1 1 d .
C6 C 0.2547(8) -0.3092(5) 0.8743(5) 0.0258(17) Uani 1 1 d .
C7 C 0.1865(8) -0.2994(5) 0.9538(6) 0.0261(17) Uani 1 1 d .
C8 C 0.1412(9) -0.3888(5) 1.0078(5) 0.0258(17) Uani 1 1 d .
C9 C 0.1160(8) 0.2142(6) 0.7501(6) 0.0322(19) Uani 1 1 d .
H9 H 0.0820 0.1593 0.7796 0.05(3) Uiso 1 1 calc R
C10 C 0.0893(9) 0.3089(6) 0.7817(6) 0.035(2) Uani 1 1 d .
H10 H 0.0382 0.3171 0.8323 0.06(3) Uiso 1 1 calc R
C11 C 0.1371(10) 0.3892(6) 0.7395(7) 0.044(2) Uani 1 1 d .
H11 H 0.1179 0.4529 0.7598 0.05(3) Uiso 1 1 calc R
C12 C 0.2149(9) 0.3756(6) 0.6658(6) 0.037(2) Uani 1 1 d .
H12 H 0.2519 0.4301 0.6376 0.06(3) Uiso 1 1 calc R
C13 C 0.2372(7) 0.2807(5) 0.6345(5) 0.0242(17) Uani 1 1 d .
C14 C 0.3172(8) 0.2541(5) 0.5545(5) 0.0232(17) Uani 1 1 d .
C15 C 0.3775(8) 0.3233(6) 0.5010(6) 0.033(2) Uani 1 1 d .
H15 H 0.3708 0.3908 0.5143 0.06(3) Uiso 1 1 calc R
C16 C 0.4475(8) 0.2916(6) 0.4280(6) 0.034(2) Uani 1 1 d .
H16 H 0.4894 0.3373 0.3916 0.03(2) Uiso 1 1 calc R
C17 C 0.4546(8) 0.1911(6) 0.4098(5) 0.0307(19) Uani 1 1 d .
H17 H 0.5012 0.1677 0.3608 0.020(18) Uiso 1 1 calc R
C18 C 0.3924(8) 0.1267(7) 0.4645(6) 0.0332(19) Uani 1 1 d .
H18 H 0.3998 0.0589 0.4531 0.021(19) Uiso 1 1 calc R
N1 N 0.1895(6) 0.2000(4) 0.6779(4) 0.0252(14) Uani 1 1 d .
N2 N 0.3203(6) 0.1564(4) 0.5346(4) 0.0263(15) Uani 1 1 d .
O1 O 0.1720(6) -0.0077(4) 0.7257(4) 0.0343(13) Uani 1 1 d .
O2 O 0.4149(7) -0.0174(5) 0.7939(5) 0.064(2) Uani 1 1 d .
O3 O 0.0133(6) -0.3926(4) 1.0133(4) 0.0320(13) Uani 1 1 d .
O4 O 0.2436(5) -0.4520(4) 1.0394(4) 0.0305(12) Uani 1 1 d .
F1 F 0.1584(5) -0.0306(3) 0.9566(4) 0.0478(13) Uani 1 1 d .
F2 F 0.3528(5) -0.2425(3) 0.7440(3) 0.0486(13) Uani 1 1 d .
F3 F 0.0910(5) -0.1862(3) 1.0566(3) 0.0434(12) Uani 1 1 d .
F4 F 0.2857(5) -0.3994(3) 0.8422(3) 0.0448(12) Uani 1 1 d .

loop_
_atom_site_aniso_label
_atom_site_aniso_U_11
_atom_site_aniso_U_22
_atom_site_aniso_U_33
_atom_site_aniso_U_23
_atom_site_aniso_U_13
_atom_site_aniso_U_12
Cu1 0.0341(6) 0.0194(5) 0.0298(5) 0.0000(4) 0.0157(4) -0.0013(5)
C1 0.048(6) 0.018(4) 0.031(4) -0.002(3) 0.012(4) -0.005(4)
C2 0.027(4) 0.032(5) 0.027(4) 0.006(3) 0.003(4) -0.001(4)
C3 0.031(5) 0.012(4) 0.040(5) 0.001(3) 0.003(4) 0.000(3)
C4 0.028(4) 0.027(4) 0.031(4) -0.005(3) 0.012(4) -0.007(4)
C5 0.029(4) 0.024(4) 0.028(4) 0.002(3) 0.013(4) 0.000(3)
C6 0.033(5) 0.015(4) 0.031(4) 0.002(3) 0.010(4) 0.004(3)
C7 0.021(4) 0.022(4) 0.036(4) 0.005(3) 0.009(3) -0.003(3)
C8 0.031(5) 0.024(4) 0.025(4) -0.002(3) 0.011(4) -0.005(4)
C9 0.031(5) 0.039(5) 0.028(4) 0.002(4) 0.009(4) -0.002(4)
C10 0.034(5) 0.037(5) 0.036(5) -0.018(4) 0.011(4) 0.002(4)
C11 0.050(6) 0.027(5) 0.050(5) -0.011(4) 0.004(5) 0.005(4)
C12 0.035(5) 0.027(5) 0.048(5) -0.010(4) 0.010(4) -0.007(4)
C13 0.020(4) 0.021(4) 0.026(4) 0.003(3) -0.004(3) 0.002(3)
C14 0.023(4) 0.020(4) 0.027(4) 0.005(3) 0.005(3) -0.009(3)
C15 0.038(5) 0.024(5) 0.034(5) 0.007(4) 0.002(4) -0.009(4)
C16 0.025(4) 0.042(5) 0.034(4) 0.010(4) 0.007(4) -0.011(4)
C17 0.024(4) 0.048(5) 0.026(4) 0.008(4) 0.016(4) 0.002(4)
C18 0.028(5) 0.044(6) 0.031(4) -0.010(4) 0.014(4) -0.009(4)
N1 0.026(4) 0.025(3) 0.027(3) 0.000(3) 0.010(3) 0.003(3)
N2 0.028(4) 0.023(4) 0.029(3) 0.002(3) 0.009(3) 0.000(3)
O1 0.045(4) 0.024(3) 0.038(3) 0.005(3) 0.019(3) 0.002(3)
O2 0.049(4) 0.062(5) 0.078(5) 0.024(4) 0.012(4) -0.021(4)
O3 0.035(3) 0.027(3) 0.036(3) 0.003(2) 0.014(3) -0.006(2)
O4 0.033(3) 0.022(3) 0.039(3) 0.006(2) 0.014(2) 0.002(2)
F1 0.070(4) 0.022(2) 0.058(3) 0.000(2) 0.030(3) -0.001(2)
F2 0.071(4) 0.042(3) 0.048(3) 0.005(2) 0.043(3) -0.005(3)
F3 0.071(3) 0.028(3) 0.044(3) 0.002(2) 0.038(3) 0.001(2)
F4 0.072(3) 0.026(3) 0.048(3) -0.001(2) 0.036(3) 0.000(2)

loop_
_atom_type_symbol
_atom_type_description
_atom_type_scat_dispersion_real
_atom_type_scat_dispersion_imag
_atom_type_scat_source
C C 0.0033 0.0016 'International Tables Vol C Tables 4.2.6.8 and 6.1.1.4'
H H 0.0000 0.0000 'International Tables Vol C Tables 4.2.6.8 and 6.1.1.4'
N N 0.0061 0.0033 'International Tables Vol C Tables 4.2.6.8 and 6.1.1.4'
O O 0.0106 0.0060 'International Tables Vol C Tables 4.2.6.8 and 6.1.1.4'
F F 0.0171 0.0103 'International Tables Vol C Tables 4.2.6.8 and 6.1.1.4'
Cu Cu 0.3201 1.2651 'International Tables Vol C Tables 4.2.6.8 and 6.1.1.4'

loop_
_geom_angle_atom_site_label_1
_geom_angle_atom_site_label_2
_geom_angle_atom_site_label_3
_geom_angle
_geom_angle_site_symmetry_1
_geom_angle_site_symmetry_3
O4 Cu1 O1 91.9(2) 4 .
O4 Cu1 N1 174.2(2) 4 .
O1 Cu1 N1 94.0(2) . .
O4 Cu1 N2 92.9(2) 4 .
O1 Cu1 N2 161.1(2) . .
N1 Cu1 N2 81.5(2) . .
O4 Cu1 O3 91.41(19) 4 2_556
O1 Cu1 O3 109.3(2) . 2_556
N1 Cu1 O3 86.7(2) . 2_556
N2 Cu1 O3 88.9(2) . 2_556
O2 C1 O1 127.6(7) . .
O2 C1 C2 119.2(8) . .
O1 C1 C2 113.2(7) . .
C4 C2 C3 115.6(7) . .
C4 C2 C1 122.1(7) . .
C3 C2 C1 122.2(7) . .
F1 C3 C5 119.6(7) . .
F1 C3 C2 119.0(7) . .
C5 C3 C2 121.4(7) . .
F2 C4 C6 118.5(6) . .
F2 C4 C2 118.4(7) . .
C6 C4 C2 122.9(7) . .
F3 C5 C3 117.4(6) . .
F3 C5 C7 120.5(6) . .
C3 C5 C7 122.1(7) . .
F4 C6 C4 117.6(6) . .
F4 C6 C7 120.9(6) . .
C4 C6 C7 121.4(7) . .
C6 C7 C5 116.5(7) . .
C6 C7 C8 122.1(7) . .
C5 C7 C8 121.4(6) . .
O3 C8 O4 128.4(7) . .
O3 C8 C7 117.5(7) . .
O4 C8 C7 114.1(6) . .
N1 C9 C10 121.2(8) . .
C11 C10 C9 120.2(8) . .
C10 C11 C12 119.1(8) . .
C13 C12 C11 119.3(8) . .
N1 C13 C12 121.2(7) . .
N1 C13 C14 113.2(6) . .
C12 C13 C14 125.6(7) . .
N2 C14 C15 121.6(7) . .
N2 C14 C13 114.5(6) . .
C15 C14 C13 123.8(7) . .
C16 C15 C14 119.5(8) . .
C15 C16 C17 118.8(7) . .
C18 C17 C16 118.9(7) . .
N2 C18 C17 123.2(8) . .
C9 N1 C13 118.8(6) . .
C9 N1 Cu1 125.4(5) . .
C13 N1 Cu1 115.2(5) . .
C14 N2 C18 117.9(6) . .
C14 N2 Cu1 115.0(5) . .
C18 N2 Cu1 127.1(5) . .
C1 O1 Cu1 111.9(5) . .
C8 O3 Cu1 132.2(5) . 2_546
C8 O4 Cu1 121.9(5) . 4_556

loop_
_geom_bond_atom_site_label_1
_geom_bond_atom_site_label_2
_geom_bond_distance
_geom_bond_site_symmetry_2
Cu1 O4 1.932(5) 4
Cu1 O1 1.956(5) .
Cu1 N1 1.980(6) .
Cu1 N2 1.989(6) .
Cu1 O3 2.410(5) 2_556
C1 O2 1.216(9) .
C1 O1 1.265(9) .
C1 C2 1.507(10) .
C2 C4 1.375(10) .
C2 C3 1.409(10) .
C3 F1 1.335(8) .
C3 C5 1.367(10) .
C4 F2 1.355(8) .
C4 C6 1.373(10) .
C5 F3 1.343(8) .
C5 C7 1.391(10) .
C6 F4 1.342(8) .
C6 C7 1.379(10) .
C7 C8 1.518(10) .
C8 O3 1.221(8) .
C8 O4 1.269(8) .
C9 N1 1.336(9) .
C9 C10 1.384(10) .
C10 C11 1.346(11) .
C11 C12 1.380(11) .
C12 C13 1.374(10) .
C13 N1 1.358(9) .
C13 C14 1.498(10) .
C14 N2 1.342(9) .
C14 C15 1.378(9) .
C15 C16 1.377(11) .
C16 C17 1.377(11) .
C17 C18 1.357(10) .
C18 N2 1.348(9) .
O3 Cu1 2.410(5) 2_546
O4 Cu1 1.932(5) 4_556
